data_7708461
loop_
_publ_author_name
'Hou, Xiao-Xiao'
'Ren, Ya-Ping'
'Luo, Zhao-Hui'
'Jiang, Bing-Li'
'Lu, Tian-Tian'
'Huang, Fu-Ping'
'Qin, Xiu-Ying'

_publ_section_title
;
 Two novel chiral tetranucleate copper-based complexes: syntheses, crystal
 structures, inhibition of angiogenesis and the growth of human breast
 cancer in vitro and in vivo
;
_journal_name_full 'Dalton Transactions'
_journal_paper_doi 10.1039/D1DT02033A
_journal_year 2021
_chemical_formula_moiety 'C80 H124 Cu4 N4 O8 S4'
_chemical_formula_sum 'C80 H124 Cu4 N4 O8 S4'
_chemical_formula_weight 1652.22
_space_group_crystal_system orthorhombic
_space_group_IT_number 18
_space_group_name_Hall 'P 2 2ab'
_space_group_name_H-M_alt 'P 21 21 2'
_atom_sites_solution_hydrogens geom
_audit_creation_date 2021-08-28
_audit_creation_method
;
Olex2 1.2
(compiled 2018.05.29 svn.r3508 for OlexSys, GUI svn.r5506)
;
_audit_update_record
;
2021-08-28 deposited with the CCDC.	2021-09-02 downloaded from the CCDC.
;
_cell_angle_alpha 90
_cell_angle_beta 90
_cell_angle_gamma 90
_cell_formula_units_Z 2
_cell_length_a 26.102(5)
_cell_length_b 11.779(2)
_cell_length_c 14.489(3)
_cell_measurement_reflns_used 9980
_cell_measurement_temperature 296.15
_cell_measurement_theta_max 24.033
_cell_measurement_theta_min 2.228
_cell_volume 4454.7(15)
_computing_cell_refinement 'CrysAlisPro 1.171.39.46 (Rigaku OD, 2018)'
_computing_data_collection 'CrysAlisPro 1.171.39.46 (Rigaku OD, 2018)'
_computing_data_reduction 'CrysAlisPro 1.171.39.46 (Rigaku OD, 2018)'
_computing_molecular_graphics 'Olex2 (Dolomanov et al., 2009)'
_computing_publication_material 'Olex2 (Dolomanov et al., 2009)'
_computing_structure_refinement 'ShelXL (Sheldrick, 2015)'
_computing_structure_solution 'SHELXT 2018/2 (Sheldrick, 2018)'
_diffrn_ambient_temperature 296.15
_diffrn_measured_fraction_theta_full 0.997
_diffrn_measured_fraction_theta_max 0.995
_diffrn_measurement_device_type 'CCD area detector'
_diffrn_measurement_method 'phi and omega scans'
_diffrn_radiation_type MoK\a
_diffrn_radiation_wavelength 0.71073
_diffrn_reflns_av_R_equivalents 0.0324
_diffrn_reflns_av_unetI/netI 0.0394
_diffrn_reflns_Laue_measured_fraction_full 0.997
_diffrn_reflns_Laue_measured_fraction_max 0.995
_diffrn_reflns_limit_h_max 32
_diffrn_reflns_limit_h_min -32
_diffrn_reflns_limit_k_max 12
_diffrn_reflns_limit_k_min -14
_diffrn_reflns_limit_l_max 17
_diffrn_reflns_limit_l_min -17
_diffrn_reflns_number 33587
_diffrn_reflns_point_group_measured_fraction_full 0.997
_diffrn_reflns_point_group_measured_fraction_max 0.994
_diffrn_reflns_theta_full 25.242
_diffrn_reflns_theta_max 26.386
_diffrn_reflns_theta_min 1.405
_exptl_absorpt_coefficient_mu 1.086
_exptl_absorpt_correction_T_max 0.787
_exptl_absorpt_correction_T_min 0.632
_exptl_absorpt_correction_type multi-scan
_exptl_crystal_colour 'metallic dark green'
_exptl_crystal_colour_lustre metallic
_exptl_crystal_colour_modifier dark
_exptl_crystal_colour_primary green
_exptl_crystal_density_diffrn 1.232
_exptl_crystal_description block
_exptl_crystal_F_000 1752
_exptl_crystal_size_max 0.47
_exptl_crystal_size_mid 0.36
_exptl_crystal_size_min 0.22
_refine_diff_density_max 0.543
_refine_diff_density_min -0.503
_refine_diff_density_rms 0.075
_refine_ls_abs_structure_details
;
 Flack x determined using 2988 quotients [(I+)-(I-)]/[(I+)+(I-)]
 (Parsons, Flack and Wagner, Acta Cryst. B69 (2013) 249-259).
;
_refine_ls_abs_structure_Flack 0.005(5)
_refine_ls_extinction_method none
_refine_ls_goodness_of_fit_ref 1.058
_refine_ls_hydrogen_treatment constr
_refine_ls_matrix_type full
_refine_ls_number_parameters 497
_refine_ls_number_reflns 9077
_refine_ls_number_restraints 86
_refine_ls_restrained_S_all 1.087
_refine_ls_R_factor_all 0.0599
_refine_ls_R_factor_gt 0.0446
_refine_ls_shift/su_max 0.001
_refine_ls_shift/su_mean 0.000
_refine_ls_structure_factor_coef Fsqd
_refine_ls_weighting_details 'w=1/[\s^2^(Fo^2^)+(0.0878P)^2^+0.7380P] where P=(Fo^2^+2Fc^2^)/3'
_refine_ls_weighting_scheme calc
_refine_ls_wR_factor_gt 0.1233
_refine_ls_wR_factor_ref 0.1370
_reflns_Friedel_coverage 0.796
_reflns_Friedel_fraction_full 0.996
_reflns_Friedel_fraction_max 0.993
_reflns_number_gt 7546
_reflns_number_total 9077
_reflns_threshold_expression 'I > 2\s(I)'
_cod_data_source_file d1dt02033a2.cif
_cod_data_source_block zxy1
_cod_original_cell_volume 4454.7(16)
_cod_database_code 7708461
_shelx_shelxl_version_number 2018/3
_shelx_space_group_comment
;
The symmetry employed for this shelxl refinement is uniquely defined
by the following loop, which should always be used as a source of
symmetry information in preference to the above space-group names.
They are only intended as comments.
;
_shelx_estimated_absorpt_t_max 0.938
_shelx_estimated_absorpt_t_min 0.928
_olex2_refinement_description
;
1. Fixed Uiso
 At 1.2 times of:
  All C(H) groups, All C(H,H) groups, All C(H,H,H,H) groups
 At 1.5 times of:
  All C(H,H,H) groups
2. Restrained distances
 S2A-C25 = S2-C25A
 1.85 with sigma of 0.02
3. Uiso/Uaniso restraints and constraints
Uanis(C1) \\sim Ueq: with sigma of 0.002 and sigma for terminal atoms of 0.004
Uanis(C38) \\sim Ueq, Uanis(C39) \\sim Ueq, Uanis(C40) \\sim Ueq: with sigma of
0.004 and sigma for terminal atoms of 0.008
Uanis(C4) \\sim Ueq, Uanis(C4A) \\sim Ueq, Uanis(C3) \\sim Ueq, Uanis(C2) \\sim
Ueq, Uanis(C2A) \\sim Ueq, Uanis(C3A) \\sim Ueq, Uanis(S1) \\sim Ueq,
Uanis(S1A) \\sim Ueq, Uanis(S2A) \\sim Ueq, Uanis(S2) \\sim Ueq: with sigma of
0.01 and sigma for terminal atoms of 0.02
Uanis(C25) = Uanis(C25A)
Uanis(C1) = Uanis(C1A)
Uanis(C24) = Uanis(C24A)
Uanis(S1) = Uanis(S1A)
Uanis(C2) = Uanis(C2A)
Uanis(C3) = Uanis(C3A)
Uanis(C4) = Uanis(C4A)
Uanis(S2) = Uanis(S2A)
4. Others
 Sof(H23C)=Sof(H23D)=Sof(C24A)=Sof(H24C)=Sof(H24D)=1-FVAR(1)
 Sof(H23A)=Sof(H23B)=Sof(C24)=Sof(H24A)=Sof(H24B)=FVAR(1)
 Sof(H5BC)=Sof(H5BD)=Sof(C4A)=Sof(H4A)=Sof(C3A)=Sof(H3AA)=Sof(H3AB)=Sof(C2A)=
 Sof(H2AA)=Sof(H2AB)=1-FVAR(2)
 Sof(H5AA)=Sof(H5AB)=Sof(C4)=Sof(H4)=Sof(C3)=Sof(H3A)=Sof(H3B)=Sof(C2)=
 Sof(H2A)=Sof(H2B)=FVAR(2)
 Sof(S1A)=1-FVAR(3)
 Sof(S1)=FVAR(3)
 Sof(S2A)=1-FVAR(4)
 Sof(S2)=FVAR(4)
 Sof(C25A)=Sof(H25D)=Sof(H25E)=Sof(H25F)=1-FVAR(5)
 Sof(C25)=Sof(H25A)=Sof(H25B)=Sof(H25C)=FVAR(5)
 Sof(C1A)=Sof(H1AA)=Sof(H1AB)=Sof(H1AC)=1-FVAR(6)
 Sof(C1)=Sof(H1A)=Sof(H1B)=Sof(H1C)=FVAR(6)
5.a Ternary CH refined with riding coordinates:
 C22(H22), C4(H4), C4A(H4A)
5.b Secondary CH2 refined with riding coordinates:
 C21(H21A,H21B), C5(H5AA,H5AB), C5(H5BC,H5BD), C23(H23A,H23B), C23(H23C,H23D),
 C3(H3A,H3B), C2(H2A,H2B), C24(H24A,H24B), C24A(H24C,H24D), C3A(H3AA,H3AB),
 C2A(H2AA,H2AB)
5.c Aromatic/amide H refined with riding coordinates:
 C8(H8), C26(H26), C10(H10), C30(H30), C6(H6), C32(H32)
5.d Idealised Me refined as rotating group:
 C35(H35A,H35B,H35C), C19(H19A,H19B,H19C), C36(H36A,H36B,H36C), C16(H16A,H16B,
 H16C), C18(H18A,H18B,H18C), C34(H34A,H34B,H34C), C15(H15A,H15B,H15C), C20(H20A,
 H20B,H20C), C38(H38A,H38B,H38C), C39(H39A,H39B,H39C), C14(H14A,H14B,H14C),
 C40(H40A,H40B,H40C), C1(H1A,H1B,H1C), C25(H25A,H25B,H25C), C25A(H25D,H25E,
 H25F), C1A(H1AA,H1AB,H1AC)
;
_olex2_submission_special_instructions 'No special instructions were received'

loop_
_space_group_symop_operation_xyz
'x, y, z'
'-x, -y, z'
'-x+1/2, y+1/2, -z'
'x+1/2, -y+1/2, -z'

loop_
_atom_site_label
_atom_site_type_symbol
_atom_site_fract_x
_atom_site_fract_y
_atom_site_fract_z
_atom_site_U_iso_or_equiv
_atom_site_adp_type
_atom_site_occupancy
_atom_site_site_symmetry_order
_atom_site_calc_flag
_atom_site_refinement_flags_posn
_atom_site_refinement_flags_adp
_atom_site_refinement_flags_occupancy
_atom_site_disorder_assembly
_atom_site_disorder_group
Cu2 Cu 0.56528(2) 0.54585(5) 0.74802(4) 0.04649(18) Uani 1 1 d . . . . .
Cu1 Cu 0.47651(2) 0.62513(6) 0.59835(4) 0.04848(19) Uani 1 1 d . . . . .
O3 O 0.53504(14) 0.3959(3) 0.7299(2) 0.0496(8) Uani 1 1 d . . . . .
O4 O 0.59444(15) 0.6889(3) 0.7753(3) 0.0565(10) Uani 1 1 d . . . . .
S1 S 0.6019(6) 0.9232(12) 0.3483(9) 0.1225(14) Uani 0.256(6) 1 d . U P A 1
O2 O 0.40792(14) 0.6659(4) 0.5695(2) 0.0557(9) Uani 1 1 d . . . . .
N2 N 0.59046(18) 0.4777(4) 0.8607(3) 0.0492(10) Uani 1 1 d . . . . .
O1 O 0.54750(14) 0.5818(4) 0.6205(3) 0.0567(10) Uani 1 1 d . . . . .
N1 N 0.50116(17) 0.6582(5) 0.4761(3) 0.0625(14) Uani 1 1 d . . . . .
C11 C 0.3332(2) 0.6758(5) 0.4761(4) 0.0541(13) Uani 1 1 d . . . . .
C29 C 0.63412(19) 0.8364(4) 0.8614(4) 0.0505(13) Uani 1 1 d . . . . .
C8 C 0.3937(2) 0.6786(6) 0.3171(4) 0.0570(14) Uani 1 1 d . . . . .
H8 H 0.414173 0.678981 0.264499 0.068 Uiso 1 1 calc R . . . .
C26 C 0.6198(2) 0.5258(4) 0.9197(4) 0.0473(12) Uani 1 1 d . . . . .
H26 H 0.632277 0.480640 0.967309 0.057 Uiso 1 1 calc R . . . .
C21 C 0.5638(3) 0.3135(5) 0.7787(4) 0.0560(13) Uani 1 1 d . . . . .
H21A H 0.595696 0.298179 0.746679 0.067 Uiso 1 1 calc R . . . .
H21B H 0.544602 0.243224 0.783079 0.067 Uiso 1 1 calc R . . . .
C7 C 0.41766(19) 0.6724(5) 0.4051(4) 0.0514(12) Uani 1 1 d . . . . .
C27 C 0.63523(19) 0.6428(4) 0.9194(3) 0.0456(11) Uani 1 1 d . . . . .
C10 C 0.3134(2) 0.6796(6) 0.3890(4) 0.0615(15) Uani 1 1 d . . . . .
H10 H 0.277880 0.679400 0.383002 0.074 Uiso 1 1 calc R . . . .
C12 C 0.3878(2) 0.6703(5) 0.4870(4) 0.0483(12) Uani 1 1 d . . . . .
C28 C 0.62026(19) 0.7197(5) 0.8482(4) 0.0470(12) Uani 1 1 d . . . . .
C17 C 0.2978(2) 0.6800(7) 0.5612(5) 0.0700(18) Uani 1 1 d . . . . .
C9 C 0.3429(2) 0.6839(6) 0.3073(4) 0.0574(14) Uani 1 1 d . . . . .
C22 C 0.5748(2) 0.3594(4) 0.8744(4) 0.0536(13) Uani 1 1 d . . . . .
H22 H 0.603324 0.316879 0.901458 0.064 Uiso 1 1 calc R . . . .
C33 C 0.6197(2) 0.9256(5) 0.7884(5) 0.0649(17) Uani 1 1 d . . . . .
C30 C 0.6624(2) 0.8655(5) 0.9377(4) 0.0524(12) Uani 1 1 d . . . . .
H30 H 0.671271 0.941532 0.944488 0.063 Uiso 1 1 calc R . . . .
C31 C 0.6792(2) 0.7884(5) 1.0075(4) 0.0543(13) Uani 1 1 d . . . . .
C35 C 0.6457(3) 0.8997(6) 0.6955(5) 0.0720(18) Uani 1 1 d . . . . .
H35A H 0.635757 0.955823 0.650858 0.108 Uiso 1 1 calc GR . . . .
H35B H 0.635427 0.825920 0.674389 0.108 Uiso 1 1 calc GR . . . .
H35C H 0.682251 0.901394 0.703140 0.108 Uiso 1 1 calc GR . . . .
C6 C 0.4722(2) 0.6688(6) 0.4053(4) 0.0642(15) Uani 1 1 d . . . . .
H6 H 0.488344 0.674791 0.348281 0.077 Uiso 1 1 calc R . . . .
C32 C 0.6643(2) 0.6784(5) 0.9947(4) 0.0533(13) Uani 1 1 d . . . . .
H32 H 0.673972 0.624589 1.038286 0.064 Uiso 1 1 calc R . . . .
C37 C 0.7099(3) 0.8275(6) 1.0925(5) 0.0722(17) Uani 1 1 d . . . . .
C13 C 0.3160(3) 0.6878(8) 0.2138(5) 0.082(2) Uani 1 1 d . . . . .
C19 C 0.3060(3) 0.5739(8) 0.6205(6) 0.092(3) Uani 1 1 d . . . . .
H19A H 0.280123 0.570593 0.667564 0.138 Uiso 1 1 calc GR . . . .
H19B H 0.339196 0.577053 0.648750 0.138 Uiso 1 1 calc GR . . . .
H19C H 0.303697 0.507410 0.582329 0.138 Uiso 1 1 calc GR . . . .
C36 C 0.6358(3) 1.0460(6) 0.8197(7) 0.091(3) Uani 1 1 d . . . . .
H36A H 0.672265 1.048018 0.828738 0.137 Uiso 1 1 calc GR . . . .
H36B H 0.618901 1.064455 0.876553 0.137 Uiso 1 1 calc GR . . . .
H36C H 0.626397 1.100101 0.773185 0.137 Uiso 1 1 calc GR . . . .
C5 C 0.5794(2) 0.6380(6) 0.5591(4) 0.0648(16) Uani 1 1 d . . . . .
H5AA H 0.612208 0.599502 0.557025 0.078 Uiso 0.757(9) 1 calc R . P B 1
H5AB H 0.585249 0.714639 0.581229 0.078 Uiso 0.757(9) 1 calc R . P B 1
H5BC H 0.601419 0.581281 0.531183 0.078 Uiso 0.243(9) 1 calc R . P B 2
H5BD H 0.601300 0.687512 0.595189 0.078 Uiso 0.243(9) 1 calc R . P B 2
C16 C 0.2713(3) 0.7729(8) 0.2139(6) 0.091(2) Uani 1 1 d . . . . .
H16A H 0.248365 0.755412 0.263693 0.136 Uiso 1 1 calc GR . . . .
H16B H 0.253201 0.768020 0.156334 0.136 Uiso 1 1 calc GR . . . .
H16C H 0.284403 0.848487 0.221663 0.136 Uiso 1 1 calc GR . . . .
C18 C 0.3097(3) 0.7875(8) 0.6161(5) 0.089(2) Uani 1 1 d . . . . .
H18A H 0.288405 0.790114 0.670071 0.133 Uiso 1 1 calc GR . . . .
H18B H 0.303036 0.852957 0.578409 0.133 Uiso 1 1 calc GR . . . .
H18C H 0.345047 0.787075 0.634178 0.133 Uiso 1 1 calc GR . . . .
C23 C 0.5281(3) 0.3534(5) 0.9405(4) 0.0732(18) Uani 1 1 d . . . . .
H23A H 0.532422 0.406596 0.991011 0.088 Uiso 0.531(12) 1 calc R . P C 1
H23B H 0.496910 0.372711 0.907610 0.088 Uiso 0.531(12) 1 calc R . P C 1
H23C H 0.501488 0.398891 0.911863 0.088 Uiso 0.469(12) 1 calc R . P C 2
H23D H 0.516209 0.275462 0.938251 0.088 Uiso 0.469(12) 1 calc R . P C 2
C34 C 0.5608(2) 0.9284(7) 0.7769(7) 0.094(3) Uani 1 1 d . . . . .
H34A H 0.550962 0.997266 0.746143 0.141 Uiso 1 1 calc GR . . . .
H34B H 0.544784 0.925353 0.836505 0.141 Uiso 1 1 calc GR . . . .
H34C H 0.549976 0.864356 0.740795 0.141 Uiso 1 1 calc GR . . . .
C15 C 0.2939(5) 0.5705(10) 0.1935(8) 0.140(5) Uani 1 1 d . . . . .
H15A H 0.320740 0.520882 0.173000 0.210 Uiso 1 1 calc GR . . . .
H15B H 0.268284 0.576614 0.146099 0.210 Uiso 1 1 calc GR . . . .
H15C H 0.278602 0.540169 0.248489 0.210 Uiso 1 1 calc GR . . . .
C4 C 0.5576(3) 0.6434(10) 0.4632(6) 0.060(2) Uani 0.757(9) 1 d . U P A 1
H4 H 0.564170 0.571564 0.431258 0.072 Uiso 0.757(9) 1 calc R . P B 1
C20 C 0.2408(3) 0.6833(11) 0.5335(6) 0.110(4) Uani 1 1 d . . . . .
H20A H 0.231659 0.613129 0.504126 0.165 Uiso 1 1 calc GR . . . .
H20B H 0.235139 0.745082 0.491476 0.165 Uiso 1 1 calc GR . . . .
H20C H 0.220136 0.693850 0.587610 0.165 Uiso 1 1 calc GR . . . .
C38 C 0.7353(5) 0.9388(11) 1.0769(8) 0.138(4) Uani 1 1 d . U . . .
H38A H 0.746578 0.943590 1.013945 0.206 Uiso 1 1 calc GR . . . .
H38B H 0.764258 0.945704 1.117335 0.206 Uiso 1 1 calc GR . . . .
H38C H 0.711467 0.998985 1.089298 0.206 Uiso 1 1 calc GR . . . .
C39 C 0.7581(4) 0.7500(12) 1.1021(9) 0.134(4) Uani 1 1 d . U . . .
H39A H 0.751624 0.678288 1.072847 0.202 Uiso 1 1 calc GR . . . .
H39B H 0.765452 0.738018 1.166273 0.202 Uiso 1 1 calc GR . . . .
H39C H 0.786875 0.786042 1.073036 0.202 Uiso 1 1 calc GR . . . .
C14 C 0.3531(4) 0.7188(18) 0.1388(6) 0.170(7) Uani 1 1 d . . . . .
H14A H 0.360793 0.798415 0.142385 0.256 Uiso 1 1 calc GR . . . .
H14B H 0.338181 0.702100 0.079803 0.256 Uiso 1 1 calc GR . . . .
H14C H 0.384073 0.675822 0.146251 0.256 Uiso 1 1 calc GR . . . .
C3 C 0.5796(3) 0.7420(10) 0.4063(7) 0.080(3) Uani 0.757(9) 1 d . U P A 1
H3A H 0.616552 0.741867 0.413965 0.097 Uiso 0.757(9) 1 calc R . P B 1
H3B H 0.572659 0.726968 0.341659 0.097 Uiso 0.757(9) 1 calc R . P B 1
C2 C 0.5599(6) 0.8615(13) 0.4289(11) 0.119(4) Uani 0.757(9) 1 d . U P A 1
H2A H 0.566658 0.884528 0.492054 0.143 Uiso 0.757(9) 1 calc R . P B 1
H2B H 0.524001 0.872344 0.413782 0.143 Uiso 0.757(9) 1 calc R . P B 1
C40 C 0.6810(5) 0.8073(15) 1.1758(8) 0.154(5) Uani 1 1 d . U . . .
H40A H 0.650347 0.852423 1.174973 0.231 Uiso 1 1 calc GR . . . .
H40B H 0.701366 0.827740 1.228421 0.231 Uiso 1 1 calc GR . . . .
H40C H 0.672018 0.728424 1.179507 0.231 Uiso 1 1 calc GR . . . .
C1 C 0.6312(8) 1.0201(15) 0.4026(14) 0.137(6) Uani 0.74(2) 1 d . U P A 2
H1A H 0.643505 1.085515 0.369743 0.205 Uiso 0.74(2) 1 calc GR . P A 2
H1B H 0.655464 0.959290 0.396435 0.205 Uiso 0.74(2) 1 calc GR . P A 2
H1C H 0.627145 1.038747 0.466659 0.205 Uiso 0.74(2) 1 calc GR . P A 2
C24 C 0.5249(7) 0.2327(13) 0.9773(10) 0.084(3) Uani 0.531(12) 1 d . . P C 1
H24A H 0.558870 0.201194 0.986751 0.100 Uiso 0.531(12) 1 calc R . P C 1
H24B H 0.506176 0.184130 0.935053 0.100 Uiso 0.531(12) 1 calc R . P C 1
C24A C 0.5281(7) 0.3840(16) 1.0347(11) 0.084(3) Uani 0.469(12) 1 d . . P C 2
H24C H 0.538252 0.463148 1.037216 0.100 Uiso 0.469(12) 1 calc R . P C 2
H24D H 0.555658 0.341163 1.063291 0.100 Uiso 0.469(12) 1 calc R . P C 2
C4A C 0.5574(10) 0.709(3) 0.481(2) 0.060(2) Uani 0.243(9) 1 d . U P A 2
H4A H 0.576264 0.698314 0.423570 0.072 Uiso 0.243(9) 1 calc R . P B 2
C3A C 0.5653(11) 0.834(3) 0.524(2) 0.080(3) Uani 0.243(9) 1 d . U P A 2
H3AA H 0.552115 0.833582 0.586502 0.097 Uiso 0.243(9) 1 calc R . P B 2
H3AB H 0.601775 0.848493 0.527557 0.097 Uiso 0.243(9) 1 calc R . P B 2
C2A C 0.5415(19) 0.928(5) 0.475(3) 0.119(4) Uani 0.243(9) 1 d . U P A 2
H2AA H 0.540340 0.992315 0.516106 0.143 Uiso 0.243(9) 1 calc R . P B 2
H2AB H 0.506342 0.906618 0.461342 0.143 Uiso 0.243(9) 1 calc R . P B 2
S1A S 0.57332(19) 0.9788(4) 0.3577(3) 0.1225(14) Uani 0.744(6) 1 d . U P A 2
S2 S 0.4894(3) 0.2479(8) 1.0914(6) 0.1302(15) Uani 0.464(6) 1 d D U P C 1
S2A S 0.4730(2) 0.3699(6) 1.1105(4) 0.1302(15) Uani 0.536(6) 1 d D U P C 2
C25 C 0.4683(6) 0.2175(13) 1.0516(11) 0.110(5) Uani 0.690(14) 1 d D . P C 2
H25A H 0.453377 0.224905 0.991275 0.164 Uiso 0.690(14) 1 calc GR . P C 2
H25B H 0.447181 0.168800 1.088754 0.164 Uiso 0.690(14) 1 calc GR . P C 2
H25C H 0.501911 0.185237 1.046247 0.164 Uiso 0.690(14) 1 calc GR . P C 2
C25A C 0.4778(11) 0.097(2) 1.101(2) 0.110(5) Uani 0.310(14) 1 d D . P C 1
H25D H 0.461906 0.070090 1.045064 0.164 Uiso 0.310(14) 1 calc GR . P C 1
H25E H 0.455647 0.082384 1.152209 0.164 Uiso 0.310(14) 1 calc GR . P C 1
H25F H 0.509770 0.058036 1.109684 0.164 Uiso 0.310(14) 1 calc GR . P C 1
C1A C 0.593(2) 1.021(4) 0.437(4) 0.137(6) Uani 0.26(2) 1 d . . P A 1
H1AA H 0.606163 1.094091 0.418276 0.205 Uiso 0.26(2) 1 calc GR . P A 1
H1AB H 0.611830 0.996447 0.491086 0.205 Uiso 0.26(2) 1 calc GR . P A 1
H1AC H 0.557634 1.027440 0.451852 0.205 Uiso 0.26(2) 1 calc GR . P A 1

loop_
_atom_site_aniso_label
_atom_site_aniso_U_11
_atom_site_aniso_U_22
_atom_site_aniso_U_33
_atom_site_aniso_U_23
_atom_site_aniso_U_13
_atom_site_aniso_U_12
Cu2 0.0568(3) 0.0466(3) 0.0361(3) 0.0052(3) -0.0092(3) -0.0019(2)
Cu1 0.0460(3) 0.0658(4) 0.0337(3) 0.0090(3) -0.0006(2) -0.0043(3)
O3 0.065(2) 0.0483(19) 0.0360(19) 0.0011(15) -0.0051(15) -0.0019(16)
O4 0.068(2) 0.0450(19) 0.057(2) 0.0153(17) -0.0223(19) -0.0042(16)
S1 0.136(3) 0.121(3) 0.110(2) 0.046(2) -0.020(2) 0.004(2)
O2 0.0495(18) 0.080(3) 0.0374(19) 0.0061(18) -0.0002(15) 0.0037(17)
N2 0.068(3) 0.038(2) 0.042(2) 0.0020(18) -0.007(2) 0.0001(19)
O1 0.0477(17) 0.079(3) 0.044(2) 0.0111(19) -0.0060(15) -0.0062(17)
N1 0.042(2) 0.107(4) 0.039(2) 0.026(3) -0.0005(19) -0.004(2)
C11 0.047(3) 0.067(3) 0.049(3) -0.007(3) 0.002(2) -0.005(2)
C29 0.043(2) 0.042(3) 0.067(3) 0.010(2) 0.003(2) 0.006(2)
C8 0.056(3) 0.077(4) 0.038(3) -0.002(3) -0.002(2) -0.006(3)
C26 0.057(3) 0.043(3) 0.042(3) 0.005(2) -0.011(2) 0.010(2)
C21 0.074(3) 0.047(3) 0.047(3) -0.003(2) -0.002(3) -0.003(3)
C7 0.046(2) 0.070(3) 0.038(3) 0.007(3) -0.001(2) -0.002(2)
C27 0.056(3) 0.037(2) 0.043(3) 0.002(2) -0.005(2) 0.003(2)
C10 0.044(3) 0.086(4) 0.055(4) -0.011(3) -0.003(2) -0.001(3)
C12 0.050(3) 0.057(3) 0.038(3) -0.005(2) 0.003(2) -0.003(2)
C28 0.045(2) 0.048(3) 0.048(3) 0.007(2) -0.010(2) 0.002(2)
C17 0.051(3) 0.102(5) 0.057(4) -0.011(4) 0.009(3) -0.005(3)
C9 0.053(3) 0.081(4) 0.038(3) -0.009(3) -0.007(2) -0.008(3)
C22 0.079(4) 0.038(3) 0.043(3) 0.004(2) -0.007(2) 0.000(2)
C33 0.053(3) 0.045(3) 0.097(5) 0.025(3) -0.007(3) 0.002(2)
C30 0.058(3) 0.039(3) 0.060(3) -0.008(3) 0.007(2) 0.000(2)
C31 0.060(3) 0.057(3) 0.046(3) -0.008(3) -0.001(2) -0.002(3)
C35 0.076(4) 0.067(4) 0.073(4) 0.029(3) -0.015(3) -0.009(3)
C6 0.048(3) 0.106(5) 0.038(3) 0.012(3) 0.007(2) -0.003(3)
C32 0.067(3) 0.049(3) 0.044(3) 0.005(2) -0.005(2) -0.002(2)
C37 0.093(4) 0.073(4) 0.051(3) -0.013(3) -0.005(3) -0.013(3)
C13 0.066(4) 0.131(7) 0.049(4) -0.008(4) -0.021(3) -0.006(4)
C19 0.083(5) 0.124(7) 0.069(5) 0.008(5) 0.030(4) -0.018(5)
C36 0.094(5) 0.045(3) 0.135(8) 0.020(4) -0.007(5) 0.009(3)
C5 0.051(3) 0.091(4) 0.052(3) 0.029(3) -0.012(2) -0.020(3)
C16 0.079(4) 0.114(6) 0.080(5) 0.019(5) -0.026(4) -0.013(4)
C18 0.089(5) 0.113(6) 0.064(5) -0.030(4) 0.009(4) 0.024(4)
C23 0.116(5) 0.055(4) 0.048(3) 0.005(3) 0.017(4) -0.002(4)
C34 0.057(3) 0.080(5) 0.146(8) 0.046(5) -0.009(4) 0.017(3)
C15 0.147(9) 0.155(11) 0.118(9) -0.078(8) -0.075(8) 0.037(8)
C4 0.044(3) 0.089(6) 0.048(4) 0.011(5) -0.002(3) -0.001(4)
C20 0.058(4) 0.195(11) 0.078(5) -0.023(6) 0.022(4) -0.007(5)
C38 0.175(8) 0.124(7) 0.114(7) -0.012(6) -0.046(6) -0.039(6)
C39 0.119(6) 0.160(8) 0.124(7) -0.023(7) -0.044(6) -0.002(6)
C14 0.091(6) 0.38(2) 0.045(4) 0.027(8) -0.018(4) -0.014(10)
C3 0.060(4) 0.124(7) 0.057(4) 0.017(5) -0.002(4) -0.021(4)
C2 0.123(7) 0.118(8) 0.117(8) 0.005(6) 0.011(6) -0.048(6)
C40 0.157(8) 0.205(10) 0.100(7) -0.038(7) -0.002(6) -0.043(7)
C1 0.139(7) 0.131(7) 0.140(7) 0.005(5) 0.003(5) -0.008(5)
C24 0.097(7) 0.088(7) 0.066(6) 0.002(5) 0.005(6) -0.021(6)
C24A 0.097(7) 0.088(7) 0.066(6) 0.002(5) 0.005(6) -0.021(6)
C4A 0.044(3) 0.089(6) 0.048(4) 0.011(5) -0.002(3) -0.001(4)
C3A 0.060(4) 0.124(7) 0.057(4) 0.017(5) -0.002(4) -0.021(4)
C2A 0.123(7) 0.118(8) 0.117(8) 0.005(6) 0.011(6) -0.048(6)
S1A 0.136(3) 0.121(3) 0.110(2) 0.046(2) -0.020(2) 0.004(2)
S2 0.125(3) 0.166(4) 0.100(3) 0.009(3) 0.020(2) -0.007(3)
S2A 0.125(3) 0.166(4) 0.100(3) 0.009(3) 0.020(2) -0.007(3)
C25 0.081(7) 0.128(11) 0.120(12) 0.064(10) 0.004(7) -0.003(7)
C25A 0.081(7) 0.128(11) 0.120(12) 0.064(10) 0.004(7) -0.003(7)
C1A 0.139(7) 0.131(7) 0.140(7) 0.005(5) 0.003(5) -0.008(5)

loop_
_atom_type_symbol
_atom_type_description
_atom_type_scat_dispersion_real
_atom_type_scat_dispersion_imag
_atom_type_scat_source
C C 0.0033 0.0016 'International Tables Vol C Tables 4.2.6.8 and 6.1.1.4'
H H 0.0000 0.0000 'International Tables Vol C Tables 4.2.6.8 and 6.1.1.4'
Cu Cu 0.3201 1.2651 'International Tables Vol C Tables 4.2.6.8 and 6.1.1.4'
N N 0.0061 0.0033 'International Tables Vol C Tables 4.2.6.8 and 6.1.1.4'
O O 0.0106 0.0060 'International Tables Vol C Tables 4.2.6.8 and 6.1.1.4'
S S 0.1246 0.1234 'International Tables Vol C Tables 4.2.6.8 and 6.1.1.4'

loop_
_geom_angle_atom_site_label_1
_geom_angle_atom_site_label_2
_geom_angle_atom_site_label_3
_geom_angle
_geom_angle_site_symmetry_1
_geom_angle_site_symmetry_3
_geom_angle_publ_flag
O4 Cu2 O3 175.66(16) . . ?
O4 Cu2 N2 93.24(17) . . ?
O4 Cu2 O1 95.75(17) . . ?
N2 Cu2 O3 82.85(16) . . ?
N2 Cu2 O1 165.93(19) . . ?
O1 Cu2 O3 88.45(16) . . ?
O3 Cu1 O1 87.27(16) 2_665 . ?
O2 Cu1 O3 95.81(16) . 2_665 ?
O2 Cu1 O1 176.79(16) . . ?
O2 Cu1 N1 93.53(17) . . ?
N1 Cu1 O3 168.34(18) . 2_665 ?
N1 Cu1 O1 83.51(18) . . ?
Cu1 O3 Cu2 108.05(17) 2_665 . ?
C21 O3 Cu2 109.8(3) . . ?
C21 O3 Cu1 119.0(3) . 2_665 ?
C28 O4 Cu2 128.7(3) . . ?
C1A S1 C2 73(2) . . ?
C12 O2 Cu1 126.1(3) . . ?
C26 N2 Cu2 125.7(4) . . ?
C26 N2 C22 119.8(4) . . ?
C22 N2 Cu2 114.4(3) . . ?
Cu1 O1 Cu2 116.06(19) . . ?
C5 O1 Cu2 124.7(3) . . ?
C5 O1 Cu1 109.9(3) . . ?
C6 N1 Cu1 124.0(4) . . ?
C6 N1 C4 119.6(5) . . ?
C6 N1 C4A 123.3(11) . . ?
C4 N1 Cu1 114.9(4) . . ?
C4A N1 Cu1 109.9(11) . . ?
C10 C11 C12 118.7(5) . . ?
C10 C11 C17 120.6(5) . . ?
C12 C11 C17 120.6(5) . . ?
C28 C29 C33 120.1(5) . . ?
C30 C29 C28 118.9(5) . . ?
C30 C29 C33 121.0(5) . . ?
C7 C8 H8 118.9 . . ?
C9 C8 H8 118.9 . . ?
C9 C8 C7 122.3(5) . . ?
N2 C26 H26 116.9 . . ?
N2 C26 C27 126.2(5) . . ?
C27 C26 H26 116.9 . . ?
O3 C21 H21A 110.1 . . ?
O3 C21 H21B 110.1 . . ?
O3 C21 C22 108.2(4) . . ?
H21A C21 H21B 108.4 . . ?
C22 C21 H21A 110.1 . . ?
C22 C21 H21B 110.1 . . ?
C8 C7 C6 116.2(5) . . ?
C12 C7 C8 120.6(4) . . ?
C12 C7 C6 123.2(5) . . ?
C28 C27 C26 122.3(5) . . ?
C32 C27 C26 116.0(4) . . ?
C32 C27 C28 121.6(5) . . ?
C11 C10 H10 117.7 . . ?
C11 C10 C9 124.6(5) . . ?
C9 C10 H10 117.7 . . ?
O2 C12 C11 120.1(5) . . ?
O2 C12 C7 123.0(5) . . ?
C7 C12 C11 116.9(5) . . ?
O4 C28 C29 120.3(5) . . ?
O4 C28 C27 123.4(5) . . ?
C27 C28 C29 116.3(5) . . ?
C19 C17 C11 109.8(6) . . ?
C19 C17 C20 107.6(7) . . ?
C18 C17 C11 108.7(6) . . ?
C18 C17 C19 110.9(6) . . ?
C18 C17 C20 108.1(7) . . ?
C20 C17 C11 111.8(6) . . ?
C8 C9 C10 116.8(5) . . ?
C8 C9 C13 123.5(6) . . ?
C10 C9 C13 119.5(5) . . ?
N2 C22 C21 105.5(4) . . ?
N2 C22 H22 109.1 . . ?
N2 C22 C23 110.2(5) . . ?
C21 C22 H22 109.1 . . ?
C21 C22 C23 113.6(5) . . ?
C23 C22 H22 109.1 . . ?
C29 C33 C35 111.0(5) . . ?
C29 C33 C36 111.0(6) . . ?
C29 C33 C34 109.5(5) . . ?
C35 C33 C36 108.4(6) . . ?
C35 C33 C34 110.4(6) . . ?
C34 C33 C36 106.4(6) . . ?
C29 C30 H30 117.4 . . ?
C29 C30 C31 125.2(5) . . ?
C31 C30 H30 117.4 . . ?
C30 C31 C37 122.4(5) . . ?
C32 C31 C30 114.8(5) . . ?
C32 C31 C37 122.7(6) . . ?
C33 C35 H35A 109.5 . . ?
C33 C35 H35B 109.5 . . ?
C33 C35 H35C 109.5 . . ?
H35A C35 H35B 109.5 . . ?
H35A C35 H35C 109.5 . . ?
H35B C35 H35C 109.5 . . ?
N1 C6 C7 126.5(5) . . ?
N1 C6 H6 116.8 . . ?
C7 C6 H6 116.8 . . ?
C27 C32 H32 118.4 . . ?
C31 C32 C27 123.1(5) . . ?
C31 C32 H32 118.4 . . ?
C31 C37 C39 108.4(6) . . ?
C38 C37 C31 112.0(7) . . ?
C38 C37 C39 99.7(9) . . ?
C40 C37 C31 110.4(7) . . ?
C40 C37 C38 120.4(9) . . ?
C40 C37 C39 104.5(10) . . ?
C9 C13 C16 111.6(6) . . ?
C9 C13 C15 108.5(7) . . ?
C15 C13 C16 107.6(7) . . ?
C14 C13 C9 110.7(6) . . ?
C14 C13 C16 109.4(9) . . ?
C14 C13 C15 109.0(10) . . ?
C17 C19 H19A 109.5 . . ?
C17 C19 H19B 109.5 . . ?
C17 C19 H19C 109.5 . . ?
H19A C19 H19B 109.5 . . ?
H19A C19 H19C 109.5 . . ?
H19B C19 H19C 109.5 . . ?
C33 C36 H36A 109.5 . . ?
C33 C36 H36B 109.5 . . ?
C33 C36 H36C 109.5 . . ?
H36A C36 H36B 109.5 . . ?
H36A C36 H36C 109.5 . . ?
H36B C36 H36C 109.5 . . ?
O1 C5 H5AA 109.0 . . ?
O1 C5 H5AB 109.0 . . ?
O1 C5 H5BC 107.1 . . ?
O1 C5 H5BD 107.1 . . ?
O1 C5 C4 112.7(5) . . ?
O1 C5 C4A 120.8(11) . . ?
H5AA C5 H5AB 107.8 . . ?
H5BC C5 H5BD 106.8 . . ?
C4 C5 H5AA 109.0 . . ?
C4 C5 H5AB 109.0 . . ?
C4A C5 H5BC 107.1 . . ?
C4A C5 H5BD 107.1 . . ?
C13 C16 H16A 109.5 . . ?
C13 C16 H16B 109.5 . . ?
C13 C16 H16C 109.5 . . ?
H16A C16 H16B 109.5 . . ?
H16A C16 H16C 109.5 . . ?
H16B C16 H16C 109.5 . . ?
C17 C18 H18A 109.5 . . ?
C17 C18 H18B 109.5 . . ?
C17 C18 H18C 109.5 . . ?
H18A C18 H18B 109.5 . . ?
H18A C18 H18C 109.5 . . ?
H18B C18 H18C 109.5 . . ?
C22 C23 H23A 110.2 . . ?
C22 C23 H23B 110.2 . . ?
C22 C23 H23C 105.9 . . ?
C22 C23 H23D 105.9 . . ?
H23A C23 H23B 108.5 . . ?
H23C C23 H23D 106.2 . . ?
C24 C23 C22 107.5(8) . . ?
C24 C23 H23A 110.2 . . ?
C24 C23 H23B 110.2 . . ?
C24A C23 C22 125.8(9) . . ?
C24A C23 H23C 105.9 . . ?
C24A C23 H23D 105.9 . . ?
C33 C34 H34A 109.5 . . ?
C33 C34 H34B 109.5 . . ?
C33 C34 H34C 109.5 . . ?
H34A C34 H34B 109.5 . . ?
H34A C34 H34C 109.5 . . ?
H34B C34 H34C 109.5 . . ?
C13 C15 H15A 109.5 . . ?
C13 C15 H15B 109.5 . . ?
C13 C15 H15C 109.5 . . ?
H15A C15 H15B 109.5 . . ?
H15A C15 H15C 109.5 . . ?
H15B C15 H15C 109.5 . . ?
N1 C4 C5 105.2(6) . . ?
N1 C4 H4 109.5 . . ?
N1 C4 C3 110.4(8) . . ?
C5 C4 H4 109.5 . . ?
C5 C4 C3 112.7(8) . . ?
C3 C4 H4 109.5 . . ?
C17 C20 H20A 109.5 . . ?
C17 C20 H20B 109.5 . . ?
C17 C20 H20C 109.5 . . ?
H20A C20 H20B 109.5 . . ?
H20A C20 H20C 109.5 . . ?
H20B C20 H20C 109.5 . . ?
C37 C38 H38A 109.5 . . ?
C37 C38 H38B 109.5 . . ?
C37 C38 H38C 109.5 . . ?
H38A C38 H38B 109.5 . . ?
H38A C38 H38C 109.5 . . ?
H38B C38 H38C 109.5 . . ?
C37 C39 H39A 109.5 . . ?
C37 C39 H39B 109.5 . . ?
C37 C39 H39C 109.5 . . ?
H39A C39 H39B 109.5 . . ?
H39A C39 H39C 109.5 . . ?
H39B C39 H39C 109.5 . . ?
C13 C14 H14A 109.5 . . ?
C13 C14 H14B 109.5 . . ?
C13 C14 H14C 109.5 . . ?
H14A C14 H14B 109.5 . . ?
H14A C14 H14C 109.5 . . ?
H14B C14 H14C 109.5 . . ?
C4 C3 H3A 108.1 . . ?
C4 C3 H3B 108.1 . . ?
H3A C3 H3B 107.3 . . ?
C2 C3 C4 116.9(9) . . ?
C2 C3 H3A 108.1 . . ?
C2 C3 H3B 108.1 . . ?
S1 C2 H2A 113.4 . . ?
S1 C2 H2B 113.4 . . ?
C3 C2 S1 91.6(11) . . ?
C3 C2 H2A 113.4 . . ?
C3 C2 H2B 113.4 . . ?
H2A C2 H2B 110.7 . . ?
C37 C40 H40A 109.5 . . ?
C37 C40 H40B 109.5 . . ?
C37 C40 H40C 109.5 . . ?
H40A C40 H40B 109.5 . . ?
H40A C40 H40C 109.5 . . ?
H40B C40 H40C 109.5 . . ?
H1A C1 H1B 109.5 . . ?
H1A C1 H1C 109.5 . . ?
H1B C1 H1C 109.5 . . ?
S1A C1 H1A 109.5 . . ?
S1A C1 H1B 109.5 . . ?
S1A C1 H1C 109.5 . . ?
C23 C24 H24A 110.9 . . ?
C23 C24 H24B 110.9 . . ?
C23 C24 S2 104.0(10) . . ?
H24A C24 H24B 109.0 . . ?
S2 C24 H24A 110.9 . . ?
S2 C24 H24B 110.9 . . ?
C23 C24A H24C 106.3 . . ?
C23 C24A H24D 106.3 . . ?
C23 C24A S2A 124.1(12) . . ?
H24C C24A H24D 106.4 . . ?
S2A C24A H24C 106.3 . . ?
S2A C24A H24D 106.3 . . ?
N1 C4A H4A 112.1 . . ?
N1 C4A C3A 119(2) . . ?
C5 C4A N1 100.4(18) . . ?
C5 C4A H4A 112.1 . . ?
C5 C4A C3A 100(2) . . ?
C3A C4A H4A 112.1 . . ?
C4A C3A H3AA 108.0 . . ?
C4A C3A H3AB 108.0 . . ?
H3AA C3A H3AB 107.3 . . ?
C2A C3A C4A 117(3) . . ?
C2A C3A H3AA 108.0 . . ?
C2A C3A H3AB 108.0 . . ?
C3A C2A H2AA 107.8 . . ?
C3A C2A H2AB 107.8 . . ?
C3A C2A S1A 118(4) . . ?
H2AA C2A H2AB 107.1 . . ?
S1A C2A H2AA 107.8 . . ?
S1A C2A H2AB 107.8 . . ?
C1 S1A C2A 97.5(16) . . ?
C25A S2 C24 93.0(12) . . ?
C24A S2A C25 82.7(7) . . ?
S2A C25 H25A 109.5 . . ?
S2A C25 H25B 109.5 . . ?
S2A C25 H25C 109.5 . . ?
H25A C25 H25B 109.5 . . ?
H25A C25 H25C 109.5 . . ?
H25B C25 H25C 109.5 . . ?
S2 C25A H25D 109.5 . . ?
S2 C25A H25E 109.5 . . ?
S2 C25A H25F 109.5 . . ?
H25D C25A H25E 109.5 . . ?
H25D C25A H25F 109.5 . . ?
H25E C25A H25F 109.5 . . ?
S1 C1A H1AA 109.5 . . ?
S1 C1A H1AB 109.5 . . ?
S1 C1A H1AC 109.5 . . ?
H1AA C1A H1AB 109.5 . . ?
H1AA C1A H1AC 109.5 . . ?
H1AB C1A H1AC 109.5 . . ?

loop_
_geom_bond_atom_site_label_1
_geom_bond_atom_site_label_2
_geom_bond_distance
_geom_bond_site_symmetry_2
_geom_bond_publ_flag
Cu2 O3 1.952(4) . ?
Cu2 O4 1.891(4) . ?
Cu2 N2 1.934(4) . ?
Cu2 O1 1.951(4) . ?
Cu1 O3 1.945(3) 2_665 ?
Cu1 O2 1.900(4) . ?
Cu1 O1 1.949(4) . ?
Cu1 N1 1.925(4) . ?
O3 C21 1.417(7) . ?
O4 C28 1.305(6) . ?
S1 C2 1.760(18) . ?
S1 C1A 1.75(6) . ?
O2 C12 1.307(7) . ?
N2 C26 1.280(7) . ?
N2 C22 1.466(7) . ?
O1 C5 1.387(7) . ?
N1 C6 1.281(7) . ?
N1 C4 1.494(9) . ?
N1 C4A 1.59(3) . ?
C11 C10 1.365(9) . ?
C11 C12 1.434(8) . ?
C11 C17 1.542(8) . ?
C29 C28 1.435(8) . ?
C29 C33 1.537(8) . ?
C29 C30 1.372(8) . ?
C8 H8 0.9300 . ?
C8 C7 1.423(8) . ?
C8 C9 1.335(8) . ?
C26 H26 0.9300 . ?
C26 C27 1.437(7) . ?
C21 H21A 0.9700 . ?
C21 H21B 0.9700 . ?
C21 C22 1.515(8) . ?
C7 C12 1.419(8) . ?
C7 C6 1.424(8) . ?
C27 C28 1.427(7) . ?
C27 C32 1.392(8) . ?
C10 H10 0.9300 . ?
C10 C9 1.414(8) . ?
C17 C19 1.532(12) . ?
C17 C18 1.528(11) . ?
C17 C20 1.541(10) . ?
C9 C13 1.526(8) . ?
C22 H22 0.9800 . ?
C22 C23 1.551(9) . ?
C33 C35 1.540(10) . ?
C33 C36 1.548(10) . ?
C33 C34 1.547(9) . ?
C30 H30 0.9300 . ?
C30 C31 1.429(8) . ?
C31 C32 1.366(8) . ?
C31 C37 1.540(9) . ?
C35 H35A 0.9600 . ?
C35 H35B 0.9600 . ?
C35 H35C 0.9600 . ?
C6 H6 0.9300 . ?
C32 H32 0.9300 . ?
C37 C38 1.487(14) . ?
C37 C39 1.561(14) . ?
C37 C40 1.443(14) . ?
C13 C16 1.539(12) . ?
C13 C15 1.527(15) . ?
C13 C14 1.500(13) . ?
C19 H19A 0.9600 . ?
C19 H19B 0.9600 . ?
C19 H19C 0.9600 . ?
C36 H36A 0.9600 . ?
C36 H36B 0.9600 . ?
C36 H36C 0.9600 . ?
C5 H5AA 0.9700 . ?
C5 H5AB 0.9700 . ?
C5 H5BC 0.9700 . ?
C5 H5BD 0.9700 . ?
C5 C4 1.503(10) . ?
C5 C4A 1.51(3) . ?
C16 H16A 0.9600 . ?
C16 H16B 0.9600 . ?
C16 H16C 0.9600 . ?
C18 H18A 0.9600 . ?
C18 H18B 0.9600 . ?
C18 H18C 0.9600 . ?
C23 H23A 0.9700 . ?
C23 H23B 0.9700 . ?
C23 H23C 0.9700 . ?
C23 H23D 0.9700 . ?
C23 C24 1.521(17) . ?
C23 C24A 1.412(17) . ?
C34 H34A 0.9600 . ?
C34 H34B 0.9600 . ?
C34 H34C 0.9600 . ?
C15 H15A 0.9600 . ?
C15 H15B 0.9600 . ?
C15 H15C 0.9600 . ?
C4 H4 0.9800 . ?
C4 C3 1.536(14) . ?
C20 H20A 0.9600 . ?
C20 H20B 0.9600 . ?
C20 H20C 0.9600 . ?
C38 H38A 0.9600 . ?
C38 H38B 0.9600 . ?
C38 H38C 0.9600 . ?
C39 H39A 0.9600 . ?
C39 H39B 0.9600 . ?
C39 H39C 0.9600 . ?
C14 H14A 0.9600 . ?
C14 H14B 0.9600 . ?
C14 H14C 0.9600 . ?
C3 H3A 0.9700 . ?
C3 H3B 0.9700 . ?
C3 C2 1.54(2) . ?
C2 H2A 0.9700 . ?
C2 H2B 0.9700 . ?
C40 H40A 0.9600 . ?
C40 H40B 0.9600 . ?
C40 H40C 0.9600 . ?
C1 H1A 0.9600 . ?
C1 H1B 0.9600 . ?
C1 H1C 0.9600 . ?
C1 S1A 1.716(19) . ?
C24 H24A 0.9700 . ?
C24 H24B 0.9700 . ?
C24 S2 1.905(16) . ?
C24A H24C 0.9700 . ?
C24A H24D 0.9700 . ?
C24A S2A 1.817(17) . ?
C4A H4A 0.9800 . ?
C4A C3A 1.61(5) . ?
C3A H3AA 0.9700 . ?
C3A H3AB 0.9700 . ?
C3A C2A 1.46(6) . ?
C2A H2AA 0.9700 . ?
C2A H2AB 0.9700 . ?
C2A S1A 1.98(4) . ?
S2 C25A 1.81(2) . ?
S2A C25 1.992(17) . ?
C25 H25A 0.9600 . ?
C25 H25B 0.9600 . ?
C25 H25C 0.9600 . ?
C25A H25D 0.9600 . ?
C25A H25E 0.9600 . ?
C25A H25F 0.9600 . ?
C1A H1AA 0.9600 . ?
C1A H1AB 0.9600 . ?
C1A H1AC 0.9600 . ?

loop_
_geom_hbond_atom_site_label_D
_geom_hbond_atom_site_label_H
_geom_hbond_atom_site_label_A
_geom_hbond_distance_DH
_geom_hbond_distance_HA
_geom_hbond_distance_DA
_geom_hbond_angle_DHA
_geom_hbond_site_symmetry_A
_geom_hbond_publ_flag
C21 H21A O2 0.97 2.60 3.129(7) 114.3 2_665 yes
C5 H5BD O4 0.97 2.62 3.214(8) 120.1 . yes
C24A H24C S2A 0.97 2.25 3.101(19) 145.2 2_665 yes

loop_
_geom_torsion_atom_site_label_1
_geom_torsion_atom_site_label_2
_geom_torsion_atom_site_label_3
_geom_torsion_atom_site_label_4
_geom_torsion
_geom_torsion_site_symmetry_1
_geom_torsion_site_symmetry_2
_geom_torsion_site_symmetry_3
_geom_torsion_site_symmetry_4
_geom_torsion_publ_flag
Cu2 O3 C21 C22 45.4(5) . . . . ?
Cu2 O4 C28 C29 -172.5(4) . . . . ?
Cu2 O4 C28 C27 6.0(8) . . . . ?
Cu2 N2 C26 C27 7.3(8) . . . . ?
Cu2 N2 C22 C21 24.3(6) . . . . ?
Cu2 N2 C22 C23 -98.7(5) . . . . ?
Cu2 O1 C5 C4 174.2(6) . . . . ?
Cu2 O1 C5 C4A -151.8(17) . . . . ?
Cu1 O3 C21 C22 170.5(3) 2_665 . . . ?
Cu1 O2 C12 C11 165.2(4) . . . . ?
Cu1 O2 C12 C7 -16.3(8) . . . . ?
Cu1 O1 C5 C4 -40.9(8) . . . . ?
Cu1 O1 C5 C4A -7.0(18) . . . . ?
Cu1 N1 C6 C7 8.3(11) . . . . ?
Cu1 N1 C4 C5 -15.5(10) . . . . ?
Cu1 N1 C4 C3 -137.4(7) . . . . ?
Cu1 N1 C4A C5 38(2) . . . . ?
Cu1 N1 C4A C3A -70(2) . . . . ?
O3 C21 C22 N2 -44.3(6) . . . . ?
O3 C21 C22 C23 76.6(6) . . . . ?
N2 Cu2 O4 C28 -1.6(5) . . . . ?
N2 C26 C27 C28 -2.4(8) . . . . ?
N2 C26 C27 C32 175.3(5) . . . . ?
N2 C22 C23 C24 -161.2(8) . . . . ?
N2 C22 C23 C24A -65.7(13) . . . . ?
O1 Cu2 O4 C28 -170.8(5) . . . . ?
O1 C5 C4 N1 36.3(11) . . . . ?
O1 C5 C4 C3 156.7(7) . . . . ?
O1 C5 C4A N1 -20(3) . . . . ?
O1 C5 C4A C3A 102.3(17) . . . . ?
N1 C4 C3 C2 41.9(12) . . . . ?
N1 C4A C3A C2A -63(4) . . . . ?
C11 C10 C9 C8 3.1(10) . . . . ?
C11 C10 C9 C13 180.0(7) . . . . ?
C29 C30 C31 C32 -1.0(8) . . . . ?
C29 C30 C31 C37 -178.7(6) . . . . ?
C8 C7 C12 O2 -179.2(6) . . . . ?
C8 C7 C12 C11 -0.7(8) . . . . ?
C8 C7 C6 N1 -176.7(7) . . . . ?
C8 C9 C13 C16 -138.5(7) . . . . ?
C8 C9 C13 C15 103.1(9) . . . . ?
C8 C9 C13 C14 -16.4(13) . . . . ?
C26 N2 C22 C21 -153.6(5) . . . . ?
C26 N2 C22 C23 83.3(7) . . . . ?
C26 C27 C28 O4 -4.6(8) . . . . ?
C26 C27 C28 C29 174.0(5) . . . . ?
C26 C27 C32 C31 -175.8(6) . . . . ?
C21 C22 C23 C24 80.5(9) . . . . ?
C21 C22 C23 C24A 176.1(11) . . . . ?
C7 C8 C9 C10 -1.8(10) . . . . ?
C7 C8 C9 C13 -178.6(7) . . . . ?
C10 C11 C12 O2 -179.6(6) . . . . ?
C10 C11 C12 C7 1.8(9) . . . . ?
C10 C11 C17 C19 121.7(7) . . . . ?
C10 C11 C17 C18 -116.8(7) . . . . ?
C10 C11 C17 C20 2.4(10) . . . . ?
C10 C9 C13 C16 44.9(10) . . . . ?
C10 C9 C13 C15 -73.5(9) . . . . ?
C10 C9 C13 C14 166.9(10) . . . . ?
C12 C11 C10 C9 -3.1(10) . . . . ?
C12 C11 C17 C19 -59.6(8) . . . . ?
C12 C11 C17 C18 61.8(8) . . . . ?
C12 C11 C17 C20 -178.9(7) . . . . ?
C12 C7 C6 N1 3.4(12) . . . . ?
C28 C29 C33 C35 -62.4(7) . . . . ?
C28 C29 C33 C36 176.9(6) . . . . ?
C28 C29 C33 C34 59.7(8) . . . . ?
C28 C29 C30 C31 -0.8(8) . . . . ?
C28 C27 C32 C31 2.0(9) . . . . ?
C17 C11 C10 C9 175.6(7) . . . . ?
C17 C11 C12 O2 1.7(9) . . . . ?
C17 C11 C12 C7 -176.9(6) . . . . ?
C9 C8 C7 C12 0.8(10) . . . . ?
C9 C8 C7 C6 -179.2(6) . . . . ?
C22 N2 C26 C27 -175.1(5) . . . . ?
C22 C23 C24 S2 155.4(7) . . . . ?
C22 C23 C24A S2A -177.3(8) . . . . ?
C33 C29 C28 O4 -1.4(8) . . . . ?
C33 C29 C28 C27 180.0(5) . . . . ?
C33 C29 C30 C31 -177.7(5) . . . . ?
C30 C29 C28 O4 -178.4(5) . . . . ?
C30 C29 C28 C27 3.0(7) . . . . ?
C30 C29 C33 C35 114.5(6) . . . . ?
C30 C29 C33 C36 -6.2(8) . . . . ?
C30 C29 C33 C34 -123.4(7) . . . . ?
C30 C31 C32 C27 0.4(9) . . . . ?
C30 C31 C37 C38 -20.8(10) . . . . ?
C30 C31 C37 C39 -129.9(8) . . . . ?
C30 C31 C37 C40 116.2(10) . . . . ?
C6 N1 C4 C5 178.0(7) . . . . ?
C6 N1 C4 C3 56.1(11) . . . . ?
C6 N1 C4A C5 -160.4(11) . . . . ?
C6 N1 C4A C3A 92(2) . . . . ?
C6 C7 C12 O2 0.7(10) . . . . ?
C6 C7 C12 C11 179.3(6) . . . . ?
C32 C27 C28 O4 177.8(5) . . . . ?
C32 C27 C28 C29 -3.6(8) . . . . ?
C32 C31 C37 C38 161.7(8) . . . . ?
C32 C31 C37 C39 52.7(10) . . . . ?
C32 C31 C37 C40 -61.2(11) . . . . ?
C37 C31 C32 C27 178.0(6) . . . . ?
C5 C4 C3 C2 -75.5(11) . . . . ?
C5 C4A C3A C2A -171(3) . . . . ?
C23 C24A S2A C25 45.8(15) . . . . ?
C4 N1 C6 C7 173.4(8) . . . . ?
C4 C3 C2 S1 176.7(8) . . . . ?
C4A N1 C6 C7 -151.0(17) . . . . ?
C4A C3A C2A S1A -75(4) . . . . ?
C1A S1 C2 C3 -149(2) . . . . ?
